data_2231911
loop_
_publ_author_name
'Moreno-Fuquen, Rodolfo'
'Quintero, David E.'
'Zuluaga, Fabio'
'Kennedy, Alan R.'
'De Almeida Santos, Regina H.'

_publ_section_title
;
 2-Bromo-<i>N</i>-(4-chlorophenyl)-2-methylpropanamide
;
_journal_coeditor_code HG5088
_journal_issue 10
_journal_name_full 'Acta Crystallographica Section E'
_journal_page_first o2580
_journal_paper_doi 10.1107/S1600536811035562
_journal_volume 67
_journal_year 2011
_chemical_formula_iupac 'C10 H11 Br Cl N O'
_chemical_formula_moiety 'C10 H11 Br Cl N O'
_chemical_formula_sum 'C10 H11 Br Cl N O'
_chemical_formula_weight 276.56
_chemical_melting_point 386.0(10)
_chemical_name_systematic
;
2-Bromo-<i>N</i>-(4-chlorophenyl)-2-methylpropanamide
;
_space_group_IT_number 61
_symmetry_cell_setting orthorhombic
_symmetry_space_group_name_Hall '-P 2ac 2ab'
_symmetry_space_group_name_H-M 'P b c a'
_atom_sites_solution_hydrogens geom
_atom_sites_solution_primary direct
_atom_sites_solution_secondary difmap
_audit_creation_method SHELXL-97
_cell_angle_alpha 90.00
_cell_angle_beta 90.00
_cell_angle_gamma 90.00
_cell_formula_units_Z 8
_cell_length_a 9.7449(3)
_cell_length_b 10.1063(3)
_cell_length_c 22.8803(7)
_cell_measurement_reflns_used 4107
_cell_measurement_temperature 123
_cell_measurement_theta_max 29.66
_cell_measurement_theta_min 2.89
_cell_volume 2253.36(12)
_computing_cell_refinement 'CrysAlis CCD (Oxford Diffraction, 2009)'
_computing_data_collection 'CrysAlis CCD (Oxford Diffraction, 2009)'
_computing_data_reduction 'CrysAlis RED (Oxford Diffraction, 2009)'
_computing_molecular_graphics 'ORTEP-3 for Windows (Farrugia, 1997) and Mercury (Macrae <i>et al.</i>, 2006)'
_computing_publication_material 'WinGX (Farrugia, 1999)'
_computing_structure_refinement 'SHELXL97 (Sheldrick, 2008)'
_computing_structure_solution 'SHELXS97 (Sheldrick, 2008)'
_diffrn_ambient_temperature 123
_diffrn_measured_fraction_theta_full 0.999
_diffrn_measured_fraction_theta_max 0.988
_diffrn_measurement_device_type 'Oxford Diffraction Gemini S'
_diffrn_measurement_method \w
_diffrn_radiation_monochromator graphite
_diffrn_radiation_source 'fine-focus sealed tube'
_diffrn_radiation_type MoK\a
_diffrn_radiation_wavelength 0.71073
_diffrn_reflns_av_R_equivalents 0.0278
_diffrn_reflns_av_sigmaI/netI 0.0280
_diffrn_reflns_limit_h_max 12
_diffrn_reflns_limit_h_min -12
_diffrn_reflns_limit_k_max 13
_diffrn_reflns_limit_k_min -11
_diffrn_reflns_limit_l_max 30
_diffrn_reflns_limit_l_min -29
_diffrn_reflns_number 9676
_diffrn_reflns_theta_full 27.00
_diffrn_reflns_theta_max 27.99
_diffrn_reflns_theta_min 3.04
_diffrn_standards_decay_% 0
_diffrn_standards_interval_time 120
_diffrn_standards_number 0
_exptl_absorpt_coefficient_mu 3.853
_exptl_absorpt_correction_T_max 1.000
_exptl_absorpt_correction_T_min 0.3870
_exptl_absorpt_correction_type multi-scan
_exptl_absorpt_process_details
;
(CrysAlis PRO; Oxford Diffraction, 2009)
;
_exptl_crystal_colour colourless
_exptl_crystal_density_diffrn 1.630
_exptl_crystal_density_method 'not measured'
_exptl_crystal_description bar
_exptl_crystal_F_000 1104
_exptl_crystal_size_max 0.45
_exptl_crystal_size_mid 0.22
_exptl_crystal_size_min 0.08
_refine_diff_density_max 1.001
_refine_diff_density_min -0.601
_refine_ls_extinction_method none
_refine_ls_goodness_of_fit_ref 1.047
_refine_ls_hydrogen_treatment mixed
_refine_ls_matrix_type full
_refine_ls_number_parameters 133
_refine_ls_number_reflns 2684
_refine_ls_number_restraints 0
_refine_ls_restrained_S_all 1.047
_refine_ls_R_factor_all 0.0436
_refine_ls_R_factor_gt 0.0317
_refine_ls_shift/su_max 0.000
_refine_ls_shift/su_mean 0.000
_refine_ls_structure_factor_coef Fsqd
_refine_ls_weighting_details 'calc w=1/[\s^2^(Fo^2^)+(0.0275P)^2^+1.8897P] where P=(Fo^2^+2Fc^2^)/3'
_refine_ls_weighting_scheme calc
_refine_ls_wR_factor_gt 0.0654
_refine_ls_wR_factor_ref 0.0693
_reflns_number_gt 2225
_reflns_number_total 2684
_reflns_threshold_expression I>2\s(I)
_cod_data_source_file hg5088.cif
_cod_data_source_block I
_cod_database_code 2231911
_cod_database_fobs_code 2231911

loop_
_symmetry_equiv_pos_as_xyz
'x, y, z'
'-x+1/2, -y, z+1/2'
'x+1/2, -y+1/2, -z'
'-x, y+1/2, -z+1/2'
'-x, -y, -z'
'x-1/2, y, -z-1/2'
'-x-1/2, y-1/2, z'
'x, -y-1/2, z-1/2'

loop_
_atom_site_type_symbol
_atom_site_label
_atom_site_fract_x
_atom_site_fract_y
_atom_site_fract_z
_atom_site_U_iso_or_equiv
_atom_site_adp_type
_atom_site_calc_flag
_atom_site_refinement_flags
_atom_site_occupancy
_atom_site_symmetry_multiplicity
Br Br1 0.48117(2) 0.03662(3) 0.143191(11) 0.02744(9) Uani d . 1 1
Cl Cl1 1.31938(6) 0.04546(7) -0.00111(2) 0.02798(15) Uani d . 1 1
O O1 0.77815(16) -0.19000(14) 0.15413(7) 0.0189(3) Uani d . 1 1
N N1 0.81397(19) 0.03082(19) 0.14313(8) 0.0150(4) Uani d . 1 1
C C1 0.5483(3) -0.1697(2) 0.22170(11) 0.0275(6) Uani d . 1 1
H H1A 0.6122 -0.2144 0.2483 0.041 Uiso calc R 1 1
H H1B 0.5265 -0.2286 0.1889 0.041 Uiso calc R 1 1
H H1C 0.4639 -0.1476 0.2428 0.041 Uiso calc R 1 1
C C2 0.6140(2) -0.0437(2) 0.19856(9) 0.0168(5) Uani d . 1 1
C C3 0.7429(2) -0.0750(2) 0.16220(9) 0.0138(4) Uani d . 1 1
C C4 0.6432(3) 0.0534(2) 0.24801(10) 0.0215(5) Uani d . 1 1
H H4A 0.5595 0.0670 0.2710 0.032 Uiso calc R 1 1
H H4B 0.6734 0.1381 0.2316 0.032 Uiso calc R 1 1
H H4C 0.7154 0.0175 0.2733 0.032 Uiso calc R 1 1
C C5 0.9350(2) 0.0288(2) 0.10845(9) 0.0139(4) Uani d . 1 1
C C6 1.0272(2) -0.0771(2) 0.10905(10) 0.0176(5) Uani d . 1 1
H H6 1.0088 -0.1532 0.1321 0.021 Uiso calc R 1 1
C C7 1.1457(2) -0.0702(2) 0.07567(10) 0.0193(5) Uani d . 1 1
H H7 1.2092 -0.1415 0.0761 0.023 Uiso calc R 1 1
C C8 1.1717(2) 0.0402(2) 0.04186(9) 0.0191(5) Uani d . 1 1
C C9 1.0812(2) 0.1457(2) 0.04075(9) 0.0196(5) Uani d . 1 1
H H9 1.0999 0.2211 0.0173 0.024 Uiso calc R 1 1
C C10 0.9626(2) 0.1399(2) 0.07439(10) 0.0172(5) Uani d . 1 1
H H10 0.9000 0.2120 0.0742 0.021 Uiso calc R 1 1
H H1N 0.778(3) 0.103(3) 0.1467(11) 0.024(7) Uiso d . 1 1

loop_
_atom_site_aniso_label
_atom_site_aniso_U_11
_atom_site_aniso_U_22
_atom_site_aniso_U_33
_atom_site_aniso_U_12
_atom_site_aniso_U_13
_atom_site_aniso_U_23
Br1 0.01641(13) 0.03536(16) 0.03055(14) 0.00118(10) -0.00217(9) 0.00496(12)
Cl1 0.0173(3) 0.0437(4) 0.0230(3) -0.0036(3) 0.0062(2) 0.0048(3)
O1 0.0206(8) 0.0105(7) 0.0256(8) -0.0002(6) 0.0060(6) -0.0013(6)
N1 0.0178(9) 0.0096(9) 0.0176(9) 0.0016(8) 0.0048(7) -0.0001(8)
C1 0.0317(14) 0.0173(12) 0.0335(14) -0.0036(10) 0.0161(11) 0.0016(11)
C2 0.0172(11) 0.0139(11) 0.0194(10) 0.0012(9) 0.0025(9) 0.0004(9)
C3 0.0155(10) 0.0133(10) 0.0125(9) -0.0004(8) -0.0016(8) 0.0008(8)
C4 0.0259(12) 0.0177(11) 0.0210(11) 0.0022(10) 0.0066(9) -0.0044(10)
C5 0.0141(10) 0.0158(10) 0.0117(9) -0.0024(9) -0.0006(8) -0.0027(9)
C6 0.0203(11) 0.0152(10) 0.0171(10) 0.0004(9) 0.0016(9) 0.0022(9)
C7 0.0166(11) 0.0214(12) 0.0199(11) 0.0026(9) 0.0017(9) -0.0019(9)
C8 0.0135(10) 0.0295(13) 0.0142(10) -0.0053(10) 0.0017(8) -0.0013(10)
C9 0.0217(12) 0.0217(12) 0.0155(10) -0.0072(10) -0.0008(9) 0.0036(9)
C10 0.0186(11) 0.0153(11) 0.0178(10) -0.0005(9) -0.0002(9) 0.0008(9)

loop_
_atom_type_symbol
_atom_type_description
_atom_type_scat_dispersion_real
_atom_type_scat_dispersion_imag
_atom_type_scat_source
Br Br -0.2901 2.4595 'International Tables Vol C Tables 4.2.6.8 and 6.1.1.4'
O O 0.0106 0.0060 'International Tables Vol C Tables 4.2.6.8 and 6.1.1.4'
N N 0.0061 0.0033 'International Tables Vol C Tables 4.2.6.8 and 6.1.1.4'
C C 0.0033 0.0016 'International Tables Vol C Tables 4.2.6.8 and 6.1.1.4'
H H 0.0000 0.0000 'International Tables Vol C Tables 4.2.6.8 and 6.1.1.4'

loop_
_geom_angle_atom_site_label_1
_geom_angle_atom_site_label_2
_geom_angle_atom_site_label_3
_geom_angle
C3 N1 C5 126.59(19)
C3 N1 H1N 117.2(19)
C5 N1 H1N 115.3(19)
C2 C1 H1A 109.5
C2 C1 H1B 109.5
H1A C1 H1B 109.5
C2 C1 H1C 109.5
H1A C1 H1C 109.5
H1B C1 H1C 109.5
C1 C2 C4 111.06(18)
C1 C2 C3 111.06(18)
C4 C2 C3 112.42(18)
C1 C2 Br1 106.84(16)
C4 C2 Br1 109.42(14)
C3 C2 Br1 105.74(14)
O1 C3 N1 124.1(2)
O1 C3 C2 120.33(19)
N1 C3 C2 115.56(18)
C2 C4 H4A 109.5
C2 C4 H4B 109.5
H4A C4 H4B 109.5
C2 C4 H4C 109.5
H4A C4 H4C 109.5
H4B C4 H4C 109.5
C10 C5 C6 119.9(2)
C10 C5 N1 117.43(19)
C6 C5 N1 122.59(19)
C7 C6 C5 119.4(2)
C7 C6 H6 120.3
C5 C6 H6 120.3
C8 C7 C6 120.1(2)
C8 C7 H7 119.9
C6 C7 H7 119.9
C7 C8 C9 121.1(2)
C7 C8 Cl1 119.44(18)
C9 C8 Cl1 119.49(18)
C8 C9 C10 119.2(2)
C8 C9 H9 120.4
C10 C9 H9 120.4
C9 C10 C5 120.3(2)
C9 C10 H10 119.9
C5 C10 H10 119.9

loop_
_geom_bond_atom_site_label_1
_geom_bond_atom_site_label_2
_geom_bond_distance
Br1 C2 1.985(2)
Cl1 C8 1.744(2)
O1 C3 1.226(2)
N1 C3 1.346(3)
N1 C5 1.422(3)
N1 H1N 0.81(3)
C1 C2 1.521(3)
C1 H1A 0.9800
C1 H1B 0.9800
C1 H1C 0.9800
C2 C4 1.524(3)
C2 C3 1.539(3)
C4 H4A 0.9800
C4 H4B 0.9800
C4 H4C 0.9800
C5 C10 1.393(3)
C5 C6 1.397(3)
C6 C7 1.387(3)
C6 H6 0.9500
C7 C8 1.381(3)
C7 H7 0.9500
C8 C9 1.384(3)
C9 C10 1.390(3)
C9 H9 0.9500
C10 H10 0.9500

loop_
_geom_hbond_atom_site_label_D
_geom_hbond_atom_site_label_H
_geom_hbond_atom_site_label_A
_geom_hbond_site_symmetry_A
_geom_hbond_distance_DH
_geom_hbond_distance_HA
_geom_hbond_distance_DA
_geom_hbond_angle_DHA
N1 H1N O1 7_765 0.81(3) 2.17(3) 2.972(2) 169(3)
C10 H10 O1 7_765 0.95 2.71 3.433(3) 133.4
C4 H4B O1 7_765 0.98 2.53 3.453(3) 157.8

loop_
_geom_torsion_atom_site_label_1
_geom_torsion_atom_site_label_2
_geom_torsion_atom_site_label_3
_geom_torsion_atom_site_label_4
_geom_torsion
C5 N1 C3 O1 3.7(3)
C5 N1 C3 C2 -179.28(19)
C1 C2 C3 O1 1.6(3)
C4 C2 C3 O1 126.7(2)
Br1 C2 C3 O1 -113.94(19)
C1 C2 C3 N1 -175.6(2)
C4 C2 C3 N1 -50.5(2)
Br1 C2 C3 N1 68.9(2)
C3 N1 C5 C10 155.0(2)
C3 N1 C5 C6 -27.1(3)
C10 C5 C6 C7 0.1(3)
N1 C5 C6 C7 -177.7(2)
C5 C6 C7 C8 -0.4(3)
C6 C7 C8 C9 0.3(3)
C6 C7 C8 Cl1 -178.54(17)
C7 C8 C9 C10 0.1(3)
Cl1 C8 C9 C10 178.97(17)
C8 C9 C10 C5 -0.4(3)
C6 C5 C10 C9 0.3(3)
N1 C5 C10 C9 178.2(2)

loop_
_cod_related_entry_id
_cod_related_entry_database
_cod_related_entry_code
1 ChemSpider 25641473
